data_7223534
loop_
_publ_author_name
'Ge, Jing-Yuan'
'Xie, Jia-Ze'
'Zhao, Zhuang-Yu'
'Ru, Jing'
'Song, You'
'Zuo, Jing-Lin'

_publ_section_title
;
 Thiacalix[4]arene-supported heterodinuclear NiII-LnIII complexes: slow
 magnetic relaxation behavior in dysprosium analogue
;
_journal_name_full 'RSC Adv.'
_journal_paper_doi 10.1039/C5RA23697E
_journal_year 2015
_chemical_formula_moiety 'C72 H84 N3 Ni O9 S4 Tb'
_chemical_formula_sum 'C72 H84 N3 Ni O9 S4 Tb'
_chemical_formula_weight 1481.29
_chemical_name_systematic
; 
 ? 
;
_space_group_IT_number 2
_symmetry_cell_setting triclinic
_symmetry_space_group_name_Hall '-P 1'
_symmetry_space_group_name_H-M 'P -1'
_atom_sites_solution_hydrogens geom
_atom_sites_solution_primary direct
_atom_sites_solution_secondary difmap
_audit_creation_method SHELXL-97
_audit_update_record
;
2015-09-14 deposited with the CCDC.
2015-12-16 downloaded from the CCDC.
;
_cell_angle_alpha 72.230(2)
_cell_angle_beta 79.386(2)
_cell_angle_gamma 77.672(2)
_cell_formula_units_Z 2
_cell_length_a 11.7563(15)
_cell_length_b 17.521(2)
_cell_length_c 18.887(2)
_cell_measurement_reflns_used 6415
_cell_measurement_temperature 123(2)
_cell_measurement_theta_max 27.23
_cell_measurement_theta_min 2.24
_cell_volume 3589.6(7)
_computing_cell_refinement 'Bruker SMART'
_computing_data_collection 'Bruker SMART'
_computing_data_reduction 'Bruker SAINT'
_computing_molecular_graphics 'Bruker SHELXTL'
_computing_publication_material 'Bruker SHELXTL'
_computing_structure_refinement 'SHELXL-97 (Sheldrick, 1997)'
_computing_structure_solution 'SHELXS-97 (Sheldrick, 1990)'
_diffrn_ambient_temperature 123(2)
_diffrn_measured_fraction_theta_full 0.995
_diffrn_measured_fraction_theta_max 0.995
_diffrn_measurement_device_type 'CCD area detector'
_diffrn_measurement_method 'phi and omega scans'
_diffrn_radiation_monochromator graphite
_diffrn_radiation_source 'fine-focus sealed tube'
_diffrn_radiation_type MoK\a
_diffrn_radiation_wavelength 0.71073
_diffrn_reflns_av_R_equivalents 0.0795
_diffrn_reflns_av_sigmaI/netI 0.0993
_diffrn_reflns_limit_h_max 12
_diffrn_reflns_limit_h_min -14
_diffrn_reflns_limit_k_max 21
_diffrn_reflns_limit_k_min -21
_diffrn_reflns_limit_l_max 16
_diffrn_reflns_limit_l_min -22
_diffrn_reflns_number 21108
_diffrn_reflns_theta_full 25.50
_diffrn_reflns_theta_max 25.50
_diffrn_reflns_theta_min 1.14
_exptl_absorpt_coefficient_mu 1.411
_exptl_absorpt_correction_T_max 0.8162
_exptl_absorpt_correction_T_min 0.7465
_exptl_absorpt_correction_type multi-scan
_exptl_absorpt_process_details sadabs
_exptl_crystal_colour 'greenish yellow'
_exptl_crystal_density_diffrn 1.371
_exptl_crystal_density_method 'not measured'
_exptl_crystal_description block
_exptl_crystal_F_000 1532
_exptl_crystal_size_max 0.22
_exptl_crystal_size_mid 0.18
_exptl_crystal_size_min 0.15
_refine_diff_density_max 1.774
_refine_diff_density_min -1.822
_refine_diff_density_rms 0.201
_refine_ls_extinction_method none
_refine_ls_goodness_of_fit_ref 1.027
_refine_ls_hydrogen_treatment mixed
_refine_ls_matrix_type full
_refine_ls_number_parameters 829
_refine_ls_number_reflns 13282
_refine_ls_number_restraints 0
_refine_ls_restrained_S_all 1.027
_refine_ls_R_factor_all 0.0676
_refine_ls_R_factor_gt 0.0473
_refine_ls_shift/su_max 0.000
_refine_ls_shift/su_mean 0.000
_refine_ls_structure_factor_coef Fsqd
_refine_ls_weighting_details 'calc w=1/[\s^2^(Fo^2^)+(0.0747P)^2^+0.0000P] where P=(Fo^2^+2Fc^2^)/3'
_refine_ls_weighting_scheme calc
_refine_ls_wR_factor_gt 0.1226
_refine_ls_wR_factor_ref 0.1487
_reflns_number_gt 10183
_reflns_number_total 13282
_reflns_threshold_expression >2sigma(I)
_cod_data_source_file c5ra23697e2.cif
_cod_data_source_block 2
_cod_depositor_comments
;
The following automatic conversions were performed:

'_symmetry_cell_setting' value 'Triclinic' changed to 'triclinic'
according to
/usr/data/users/saulius/crontab/automatic-downloads/rss-feeds/RSC/lib/dictionaries/cif_core.dic
dictionary named 'cif_core.dic' version 2.4.2 from 2011-04-26.

Automatic conversion script
Id: cif_fix_values 4268 2015-11-12 08:31:59Z antanas 
;
_cod_original_cell_volume 3589.5(8)
_cod_original_sg_symbol_H-M P-1
_cod_database_code 7223534

loop_
_symmetry_equiv_pos_as_xyz
'x, y, z'
'-x, -y, -z'

loop_
_atom_site_label
_atom_site_type_symbol
_atom_site_fract_x
_atom_site_fract_y
_atom_site_fract_z
_atom_site_U_iso_or_equiv
_atom_site_adp_type
_atom_site_occupancy
_atom_site_symmetry_multiplicity
_atom_site_calc_flag
_atom_site_refinement_flags
Tb1 Tb 0.87289(2) 0.768302(16) 0.692780(14) 0.01512(10) Uani 1 1 d .
Ni1 Ni 0.89277(6) 0.72503(4) 0.52374(4) 0.01766(17) Uani 1 1 d .
N1 N 0.8926(5) 0.8010(3) 0.4188(3) 0.0238(11) Uani 1 1 d .
N2 N 0.9163(4) 0.6315(3) 0.4767(2) 0.0199(11) Uani 1 1 d .
N3 N 1.0765(4) 0.7060(3) 0.5098(3) 0.0216(11) Uani 1 1 d .
O1 O 0.8543(3) 0.8260(2) 0.5640(2) 0.0192(9) Uani 1 1 d .
O2 O 0.7166(3) 0.7213(2) 0.5476(2) 0.0209(9) Uani 1 1 d .
O3 O 0.9059(3) 0.6646(2) 0.6350(2) 0.0191(9) Uani 1 1 d .
O4 O 1.0300(3) 0.8567(2) 0.63102(19) 0.0173(8) Uani 1 1 d .
O5 O 0.8084(3) 0.8647(2) 0.7464(2) 0.0179(8) Uani 1 1 d .
O6 O 0.7628(3) 0.6918(2) 0.8174(2) 0.0187(9) Uani 1 1 d .
O7 O 1.0168(3) 0.6993(2) 0.7547(2) 0.0190(9) Uani 1 1 d .
O8 O 0.6788(3) 0.7606(2) 0.6743(2) 0.0223(9) Uani 1 1 d .
H8O H 0.6869 0.7453 0.6363 0.033 Uiso 1 1 d R
O9 O 0.7044(8) 0.7445(7) 0.3141(5) 0.138(4) Uani 1 1 d .
S1 S 0.91497(12) 1.01482(9) 0.66535(8) 0.0184(3) Uani 1 1 d .
S2 S 0.61772(12) 0.83062(9) 0.87578(8) 0.0197(3) Uani 1 1 d .
S3 S 0.95055(13) 0.55648(9) 0.88195(8) 0.0207(3) Uani 1 1 d .
S4 S 1.25208(13) 0.74019(9) 0.67405(8) 0.0196(3) Uani 1 1 d .
C1 C 1.1507(6) 0.6935(4) 0.3113(4) 0.0374(17) Uani 1 1 d .
H1A H 1.2120 0.6481 0.3258 0.056 Uiso 1 1 calc R
H1B H 1.1844 0.7419 0.2880 0.056 Uiso 1 1 calc R
H1C H 1.1091 0.6837 0.2765 0.056 Uiso 1 1 calc R
C2 C 1.0637(6) 0.7044(4) 0.3823(3) 0.0279(14) Uani 1 1 d .
C3 C 0.9576(6) 0.7698(4) 0.3557(3) 0.0287(15) Uani 1 1 d .
H3A H 0.9848 0.8141 0.3154 0.034 Uiso 1 1 calc R
H3B H 0.9059 0.7464 0.3367 0.034 Uiso 1 1 calc R
C4 C 0.8377(5) 0.8751(4) 0.4012(3) 0.0259(14) Uani 1 1 d .
H4 H 0.8390 0.9027 0.3505 0.031 Uiso 1 1 calc R
C5 C 0.7742(5) 0.9185(4) 0.4544(3) 0.0239(13) Uani 1 1 d .
C6 C 0.7011(5) 0.9943(4) 0.4227(4) 0.0263(14) Uani 1 1 d .
H6 H 0.6969 1.0111 0.3714 0.032 Uiso 1 1 calc R
C7 C 0.6376(6) 1.0422(4) 0.4668(3) 0.0276(14) Uani 1 1 d .
H7 H 0.5883 1.0900 0.4463 0.033 Uiso 1 1 calc R
C8 C 0.6489(6) 1.0171(4) 0.5440(3) 0.0281(14) Uani 1 1 d .
H8 H 0.6068 1.0490 0.5746 0.034 Uiso 1 1 calc R
C9 C 0.7215(5) 0.9459(4) 0.5750(3) 0.0251(14) Uani 1 1 d .
H9 H 0.7289 0.9318 0.6257 0.030 Uiso 1 1 calc R
C10 C 0.7841(5) 0.8945(4) 0.5316(3) 0.0222(13) Uani 1 1 d .
C11 C 1.0233(6) 0.6231(4) 0.4222(3) 0.0277(14) Uani 1 1 d .
H11A H 1.0074 0.5999 0.3852 0.033 Uiso 1 1 calc R
H11B H 1.0859 0.5859 0.4482 0.033 Uiso 1 1 calc R
C12 C 0.8405(6) 0.5864(4) 0.4832(3) 0.0279(14) Uani 1 1 d .
H12 H 0.8605 0.5477 0.4564 0.034 Uiso 1 1 calc R
C13 C 0.7266(6) 0.5896(4) 0.5281(4) 0.0298(15) Uani 1 1 d .
C14 C 0.6663(6) 0.5256(4) 0.5383(4) 0.0330(16) Uani 1 1 d .
H14 H 0.7039 0.4817 0.5201 0.040 Uiso 1 1 calc R
C15 C 0.5546(6) 0.5250(4) 0.5739(4) 0.0351(16) Uani 1 1 d .
H15 H 0.5164 0.4818 0.5796 0.042 Uiso 1 1 calc R
C16 C 0.4983(6) 0.5909(4) 0.6016(4) 0.0361(17) Uani 1 1 d .
H16 H 0.4224 0.5914 0.6267 0.043 Uiso 1 1 calc R
C17 C 0.5550(6) 0.6543(4) 0.5917(4) 0.0323(16) Uani 1 1 d .
H17 H 0.5150 0.6982 0.6091 0.039 Uiso 1 1 calc R
C18 C 0.6701(6) 0.6567(4) 0.5567(4) 0.0312(15) Uani 1 1 d .
C19 C 1.1272(6) 0.7341(4) 0.4313(3) 0.0267(14) Uani 1 1 d .
H19A H 1.2105 0.7126 0.4256 0.032 Uiso 1 1 calc R
H19B H 1.1173 0.7930 0.4156 0.032 Uiso 1 1 calc R
C20 C 1.1417(6) 0.6492(4) 0.5526(3) 0.0249(14) Uani 1 1 d .
H20 H 1.2223 0.6449 0.5379 0.030 Uiso 1 1 calc R
C21 C 1.1035(5) 0.5912(4) 0.6211(3) 0.0233(13) Uani 1 1 d .
C22 C 0.9847(5) 0.5956(4) 0.6559(3) 0.0227(13) Uani 1 1 d .
C23 C 0.9501(6) 0.5288(4) 0.7102(3) 0.0247(14) Uani 1 1 d .
H23 H 0.8716 0.5301 0.7304 0.030 Uiso 1 1 calc R
C24 C 1.0318(6) 0.4596(4) 0.7350(3) 0.0274(14) Uani 1 1 d .
H24 H 1.0071 0.4150 0.7716 0.033 Uiso 1 1 calc R
C25 C 1.1491(6) 0.4559(4) 0.7062(3) 0.0281(14) Uani 1 1 d .
H25 H 1.2039 0.4103 0.7244 0.034 Uiso 1 1 calc R
C26 C 1.1835(6) 0.5219(4) 0.6495(3) 0.0254(14) Uani 1 1 d .
H26 H 1.2623 0.5197 0.6298 0.031 Uiso 1 1 calc R
C27 C 1.0803(5) 0.8875(4) 0.5533(3) 0.0202(13) Uani 1 1 d .
H27A H 1.0750 0.9454 0.5412 0.030 Uiso 1 1 calc R
H27B H 1.0378 0.8748 0.5208 0.030 Uiso 1 1 calc R
H27C H 1.1612 0.8627 0.5468 0.030 Uiso 1 1 calc R
C28 C 1.0844(5) 0.8767(3) 0.6808(3) 0.0170(12) Uani 1 1 d .
C29 C 1.1847(5) 0.8246(3) 0.7093(3) 0.0184(12) Uani 1 1 d .
C30 C 1.2340(5) 0.8439(4) 0.7620(3) 0.0209(13) Uani 1 1 d .
H30 H 1.3013 0.8105 0.7802 0.025 Uiso 1 1 calc R
C31 C 1.1861(5) 0.9111(4) 0.7883(3) 0.0207(13) Uani 1 1 d .
C32 C 1.2488(5) 0.9317(4) 0.8438(3) 0.0260(14) Uani 1 1 d .
C33 C 1.2925(6) 0.8563(4) 0.9028(4) 0.0348(16) Uani 1 1 d .
H33A H 1.2280 0.8288 0.9287 0.052 Uiso 1 1 calc R
H33B H 1.3269 0.8712 0.9379 0.052 Uiso 1 1 calc R
H33C H 1.3504 0.8208 0.8794 0.052 Uiso 1 1 calc R
C34 C 1.1689(6) 0.9924(4) 0.8822(4) 0.0368(17) Uani 1 1 d .
H34A H 1.0977 0.9720 0.9060 0.055 Uiso 1 1 calc R
H34B H 1.1505 1.0435 0.8456 0.055 Uiso 1 1 calc R
H34C H 1.2082 1.0000 0.9193 0.055 Uiso 1 1 calc R
C35 C 1.3550(6) 0.9720(4) 0.7967(4) 0.0330(16) Uani 1 1 d .
H35A H 1.3988 0.9832 0.8295 0.049 Uiso 1 1 calc R
H35B H 1.3267 1.0219 0.7614 0.049 Uiso 1 1 calc R
H35C H 1.4047 0.9358 0.7703 0.049 Uiso 1 1 calc R
C36 C 1.0862(5) 0.9603(4) 0.7604(3) 0.0199(13) Uani 1 1 d .
H36 H 1.0515 1.0046 0.7788 0.024 Uiso 1 1 calc R
C37 C 1.0355(5) 0.9451(3) 0.7049(3) 0.0180(12) Uani 1 1 d .
C38 C 0.7648(5) 0.9268(3) 0.7741(3) 0.0183(12) Uani 1 1 d .
C39 C 0.8036(5) 1.0030(4) 0.7431(3) 0.0187(12) Uani 1 1 d .
C40 C 0.7553(5) 1.0680(4) 0.7731(3) 0.0206(13) Uani 1 1 d .
H40 H 0.7835 1.1168 0.7519 0.025 Uiso 1 1 calc R
C41 C 0.6662(5) 1.0629(4) 0.8338(3) 0.0219(13) Uani 1 1 d .
C42 C 0.6140(6) 1.1377(4) 0.8626(3) 0.0282(15) Uani 1 1 d .
C43 C 0.5534(7) 1.2054(4) 0.8021(4) 0.0419(19) Uani 1 1 d .
H43A H 0.4902 1.1870 0.7897 0.063 Uiso 1 1 calc R
H43B H 0.6090 1.2196 0.7581 0.063 Uiso 1 1 calc R
H43C H 0.5229 1.2523 0.8203 0.063 Uiso 1 1 calc R
C44 C 0.5235(7) 1.1182(4) 0.9314(4) 0.0398(18) Uani 1 1 d .
H44A H 0.4623 1.0973 0.9197 0.060 Uiso 1 1 calc R
H44B H 0.4904 1.1668 0.9465 0.060 Uiso 1 1 calc R
H44C H 0.5605 1.0783 0.9716 0.060 Uiso 1 1 calc R
C45 C 0.7115(6) 1.1695(4) 0.8837(4) 0.0349(16) Uani 1 1 d .
H45A H 0.6786 1.2180 0.8988 0.052 Uiso 1 1 calc R
H45B H 0.7703 1.1814 0.8412 0.052 Uiso 1 1 calc R
H45C H 0.7464 1.1288 0.9243 0.052 Uiso 1 1 calc R
C46 C 0.6292(5) 0.9884(4) 0.8640(3) 0.0209(13) Uani 1 1 d .
H46 H 0.5709 0.9826 0.9050 0.025 Uiso 1 1 calc R
C47 C 0.6750(5) 0.9217(4) 0.8362(3) 0.0195(12) Uani 1 1 d .
C48 C 0.6771(5) 0.6394(4) 0.8321(3) 0.0263(14) Uani 1 1 d .
H48A H 0.7112 0.5846 0.8557 0.039 Uiso 1 1 calc R
H48B H 0.6523 0.6415 0.7858 0.039 Uiso 1 1 calc R
H48C H 0.6106 0.6571 0.8647 0.039 Uiso 1 1 calc R
C49 C 0.7985(5) 0.6991(3) 0.8815(3) 0.0185(12) Uani 1 1 d .
C50 C 0.7445(5) 0.7639(4) 0.9106(3) 0.0198(12) Uani 1 1 d .
C51 C 0.7927(5) 0.7768(4) 0.9675(3) 0.0211(13) Uani 1 1 d .
H51 H 0.7573 0.8204 0.9865 0.025 Uiso 1 1 calc R
C52 C 0.8922(5) 0.7263(4) 0.9967(3) 0.0219(13) Uani 1 1 d .
C53 C 0.9451(5) 0.7472(4) 1.0551(3) 0.0253(14) Uani 1 1 d .
C54 C 0.9666(6) 0.8336(4) 1.0275(4) 0.0363(17) Uani 1 1 d .
H54A H 1.0153 0.8423 1.0589 0.054 Uiso 1 1 calc R
H54B H 0.8930 0.8699 1.0289 0.054 Uiso 1 1 calc R
H54C H 1.0052 0.8437 0.9769 0.054 Uiso 1 1 calc R
C55 C 0.8581(6) 0.7378(4) 1.1262(3) 0.0378(17) Uani 1 1 d .
H55A H 0.8917 0.7476 1.1647 0.057 Uiso 1 1 calc R
H55B H 0.8403 0.6837 1.1426 0.057 Uiso 1 1 calc R
H55C H 0.7874 0.7763 1.1164 0.057 Uiso 1 1 calc R
C56 C 1.0619(6) 0.6913(4) 1.0733(4) 0.0340(16) Uani 1 1 d .
H56A H 1.1171 0.6966 1.0285 0.051 Uiso 1 1 calc R
H56B H 1.0492 0.6359 1.0927 0.051 Uiso 1 1 calc R
H56C H 1.0924 0.7063 1.1100 0.051 Uiso 1 1 calc R
C57 C 0.9381(5) 0.6583(4) 0.9712(3) 0.0213(13) Uani 1 1 d .
H57 H 1.0004 0.6214 0.9925 0.026 Uiso 1 1 calc R
C58 C 0.8917(5) 0.6442(4) 0.9134(3) 0.0203(13) Uani 1 1 d .
C59 C 1.1067(5) 0.6467(4) 0.7826(3) 0.0207(13) Uani 1 1 d .
C60 C 1.0927(5) 0.5768(4) 0.8424(3) 0.0218(13) Uani 1 1 d .
C61 C 1.1899(5) 0.5197(4) 0.8677(3) 0.0263(14) Uani 1 1 d .
H61 H 1.1762 0.4737 0.9066 0.032 Uiso 1 1 calc R
C62 C 1.3046(6) 0.5271(4) 0.8386(3) 0.0269(14) Uani 1 1 d .
C63 C 1.4100(6) 0.4653(4) 0.8649(4) 0.0356(16) Uani 1 1 d .
C64 C 1.3794(8) 0.3858(5) 0.9140(5) 0.066(3) Uani 1 1 d .
H64A H 1.4501 0.3486 0.9272 0.098 Uiso 1 1 calc R
H64B H 1.3381 0.3637 0.8876 0.098 Uiso 1 1 calc R
H64C H 1.3306 0.3938 0.9586 0.098 Uiso 1 1 calc R
C65 C 1.4979(9) 0.4492(6) 0.8030(5) 0.080(3) Uani 1 1 d .
H65A H 1.5746 0.4490 0.8139 0.120 Uiso 1 1 calc R
H65B H 1.4822 0.4909 0.7576 0.120 Uiso 1 1 calc R
H65C H 1.4944 0.3973 0.7971 0.120 Uiso 1 1 calc R
C66 C 1.4736(9) 0.4977(6) 0.9076(6) 0.071(3) Uani 1 1 d .
H66A H 1.4246 0.5042 0.9527 0.107 Uiso 1 1 calc R
H66B H 1.4929 0.5494 0.8774 0.107 Uiso 1 1 calc R
H66C H 1.5444 0.4604 0.9202 0.107 Uiso 1 1 calc R
C67 C 1.3196(6) 0.5990(4) 0.7805(3) 0.0250(14) Uani 1 1 d .
H67 H 1.3952 0.6081 0.7593 0.030 Uiso 1 1 calc R
C68 C 1.2240(5) 0.6564(4) 0.7543(3) 0.0212(13) Uani 1 1 d .
C69 C 0.5647(5) 0.8012(4) 0.6947(4) 0.0291(15) Uani 1 1 d .
H69A H 0.5659 0.8217 0.7362 0.044 Uiso 1 1 calc R
H69B H 0.5102 0.7637 0.7088 0.044 Uiso 1 1 calc R
H69C H 0.5408 0.8456 0.6528 0.044 Uiso 1 1 calc R
C70 C 0.5512(9) 0.6787(6) 0.3749(6) 0.077(3) Uani 1 1 d .
H70A H 0.5334 0.6705 0.3305 0.116 Uiso 1 1 calc R
H70C H 0.4796 0.6898 0.4067 0.116 Uiso 1 1 calc R
H70B H 0.5995 0.6307 0.4013 0.116 Uiso 1 1 calc R
C71 C 0.6135(9) 0.7471(6) 0.3543(5) 0.062(2) Uani 1 1 d .
C72 C 0.5618(9) 0.8149(6) 0.3867(6) 0.079(3) Uani 1 1 d .
H72A H 0.5728 0.7991 0.4386 0.118 Uiso 1 1 calc R
H72B H 0.4794 0.8290 0.3823 0.118 Uiso 1 1 calc R
H72C H 0.5994 0.8610 0.3603 0.118 Uiso 1 1 calc R

loop_
_atom_site_aniso_label
_atom_site_aniso_U_11
_atom_site_aniso_U_22
_atom_site_aniso_U_33
_atom_site_aniso_U_23
_atom_site_aniso_U_13
_atom_site_aniso_U_12
Tb1 0.01601(15) 0.01638(15) 0.01394(15) -0.00449(11) -0.00395(10) -0.00263(11)
Ni1 0.0223(4) 0.0182(4) 0.0139(4) -0.0047(3) -0.0028(3) -0.0056(3)
N1 0.030(3) 0.027(3) 0.018(3) -0.006(2) -0.002(2) -0.013(2)
N2 0.026(3) 0.020(3) 0.013(2) -0.005(2) 0.002(2) -0.006(2)
N3 0.030(3) 0.020(3) 0.015(2) -0.003(2) 0.001(2) -0.010(2)
O1 0.025(2) 0.017(2) 0.017(2) -0.0021(17) -0.0085(17) -0.0030(17)
O2 0.023(2) 0.021(2) 0.023(2) -0.0096(18) -0.0042(17) -0.0057(18)
O3 0.021(2) 0.017(2) 0.021(2) -0.0075(17) -0.0033(16) -0.0019(17)
O4 0.020(2) 0.022(2) 0.0107(19) -0.0021(16) -0.0037(16) -0.0064(17)
O5 0.020(2) 0.018(2) 0.017(2) -0.0066(17) -0.0008(16) -0.0024(17)
O6 0.021(2) 0.024(2) 0.0123(19) -0.0031(17) -0.0029(16) -0.0093(18)
O7 0.016(2) 0.017(2) 0.024(2) -0.0059(17) -0.0039(16) -0.0016(17)
O8 0.016(2) 0.031(2) 0.025(2) -0.0144(19) -0.0030(17) -0.0031(18)
O9 0.077(6) 0.218(12) 0.099(7) -0.037(7) -0.003(5) 0.002(7)
S1 0.0160(7) 0.0177(7) 0.0180(7) -0.0011(6) -0.0029(6) -0.0005(6)
S2 0.0158(7) 0.0214(8) 0.0207(7) -0.0044(6) -0.0019(6) -0.0029(6)
S3 0.0214(8) 0.0170(7) 0.0228(8) -0.0044(6) -0.0012(6) -0.0047(6)
S4 0.0187(7) 0.0163(7) 0.0209(7) -0.0039(6) 0.0001(6) -0.0007(6)
C1 0.045(4) 0.037(4) 0.029(4) -0.013(3) 0.010(3) -0.012(3)
C2 0.032(4) 0.029(4) 0.024(3) -0.010(3) 0.002(3) -0.008(3)
C3 0.034(4) 0.029(4) 0.024(3) -0.009(3) 0.001(3) -0.008(3)
C4 0.028(4) 0.027(4) 0.025(3) -0.005(3) -0.007(3) -0.010(3)
C5 0.025(3) 0.023(3) 0.026(3) -0.005(3) -0.007(3) -0.008(3)
C6 0.026(3) 0.026(3) 0.026(3) -0.002(3) -0.010(3) -0.006(3)
C7 0.026(3) 0.025(3) 0.031(4) -0.003(3) -0.009(3) -0.005(3)
C8 0.028(4) 0.025(3) 0.030(4) -0.004(3) -0.008(3) -0.002(3)
C9 0.026(3) 0.024(3) 0.027(3) -0.005(3) -0.009(3) -0.005(3)
C10 0.023(3) 0.022(3) 0.025(3) -0.006(3) -0.008(3) -0.008(3)
C11 0.031(4) 0.029(4) 0.027(3) -0.013(3) 0.001(3) -0.010(3)
C12 0.031(4) 0.032(4) 0.027(3) -0.015(3) -0.001(3) -0.009(3)
C13 0.031(4) 0.035(4) 0.031(4) -0.016(3) -0.003(3) -0.012(3)
C14 0.034(4) 0.037(4) 0.034(4) -0.016(3) 0.000(3) -0.012(3)
C15 0.034(4) 0.038(4) 0.038(4) -0.015(3) -0.001(3) -0.014(3)
C16 0.033(4) 0.043(4) 0.038(4) -0.018(3) -0.001(3) -0.014(3)
C17 0.032(4) 0.037(4) 0.035(4) -0.018(3) -0.001(3) -0.011(3)
C18 0.032(4) 0.039(4) 0.032(4) -0.018(3) -0.005(3) -0.011(3)
C19 0.030(4) 0.026(3) 0.025(3) -0.008(3) 0.001(3) -0.009(3)
C20 0.027(3) 0.025(3) 0.027(3) -0.011(3) -0.004(3) -0.007(3)
C21 0.028(3) 0.023(3) 0.023(3) -0.009(3) -0.007(3) -0.006(3)
C22 0.028(3) 0.023(3) 0.022(3) -0.011(3) -0.007(3) -0.004(3)
C23 0.029(4) 0.024(3) 0.024(3) -0.009(3) -0.006(3) -0.004(3)
C24 0.034(4) 0.025(3) 0.022(3) -0.005(3) -0.006(3) -0.003(3)
C25 0.033(4) 0.025(3) 0.026(3) -0.008(3) -0.007(3) -0.001(3)
C26 0.029(4) 0.024(3) 0.024(3) -0.009(3) -0.006(3) -0.003(3)
C27 0.021(3) 0.026(3) 0.011(3) 0.001(2) -0.001(2) -0.009(3)
C28 0.018(3) 0.019(3) 0.015(3) -0.003(2) -0.004(2) -0.006(2)
C29 0.019(3) 0.019(3) 0.017(3) -0.004(2) -0.004(2) -0.004(2)
C30 0.020(3) 0.023(3) 0.018(3) -0.002(3) -0.006(2) -0.004(3)
C31 0.020(3) 0.025(3) 0.018(3) -0.004(3) -0.006(2) -0.005(3)
C32 0.025(3) 0.031(4) 0.024(3) -0.009(3) -0.010(3) -0.004(3)
C33 0.033(4) 0.045(4) 0.027(4) -0.010(3) -0.010(3) -0.003(3)
C34 0.038(4) 0.049(5) 0.029(4) -0.017(3) -0.014(3) -0.002(3)
C35 0.032(4) 0.040(4) 0.031(4) -0.008(3) -0.010(3) -0.011(3)
C36 0.020(3) 0.022(3) 0.018(3) -0.007(3) -0.004(2) -0.003(3)
C37 0.017(3) 0.020(3) 0.016(3) -0.002(2) -0.004(2) -0.005(2)
C38 0.019(3) 0.021(3) 0.017(3) -0.005(2) -0.006(2) -0.003(2)
C39 0.017(3) 0.021(3) 0.019(3) -0.006(2) -0.006(2) -0.003(2)
C40 0.021(3) 0.022(3) 0.021(3) -0.007(3) -0.006(2) -0.003(3)
C41 0.024(3) 0.023(3) 0.020(3) -0.008(3) -0.005(2) -0.001(3)
C42 0.031(4) 0.026(3) 0.026(3) -0.010(3) -0.001(3) 0.001(3)
C43 0.044(5) 0.033(4) 0.039(4) -0.011(3) -0.001(3) 0.011(3)
C44 0.048(5) 0.031(4) 0.036(4) -0.014(3) 0.012(3) -0.003(3)
C45 0.044(4) 0.033(4) 0.030(4) -0.014(3) 0.002(3) -0.010(3)
C46 0.022(3) 0.024(3) 0.017(3) -0.007(3) -0.005(2) -0.001(3)
C47 0.020(3) 0.022(3) 0.018(3) -0.005(2) -0.005(2) -0.003(2)
C48 0.026(3) 0.025(3) 0.031(3) -0.008(3) -0.003(3) -0.009(3)
C49 0.020(3) 0.020(3) 0.017(3) -0.005(2) -0.004(2) -0.005(2)
C50 0.020(3) 0.021(3) 0.018(3) -0.004(2) -0.004(2) -0.004(2)
C51 0.023(3) 0.022(3) 0.019(3) -0.006(3) -0.002(2) -0.005(3)
C52 0.024(3) 0.024(3) 0.018(3) -0.003(3) -0.005(2) -0.006(3)
C53 0.027(3) 0.029(3) 0.022(3) -0.008(3) -0.007(3) -0.005(3)
C54 0.041(4) 0.035(4) 0.038(4) -0.012(3) -0.013(3) -0.007(3)
C55 0.044(4) 0.045(4) 0.023(3) -0.009(3) -0.009(3) -0.001(4)
C56 0.034(4) 0.040(4) 0.034(4) -0.015(3) -0.015(3) -0.002(3)
C57 0.023(3) 0.022(3) 0.019(3) -0.004(3) -0.005(2) -0.005(3)
C58 0.022(3) 0.021(3) 0.019(3) -0.005(2) -0.003(2) -0.005(3)
C59 0.024(3) 0.020(3) 0.020(3) -0.006(3) -0.006(2) -0.004(3)
C60 0.024(3) 0.021(3) 0.021(3) -0.006(3) -0.005(2) -0.004(3)
C61 0.028(4) 0.022(3) 0.027(3) -0.002(3) -0.008(3) -0.004(3)
C62 0.028(4) 0.023(3) 0.030(3) -0.004(3) -0.009(3) -0.005(3)
C63 0.031(4) 0.027(4) 0.041(4) 0.003(3) -0.009(3) -0.002(3)
C64 0.047(5) 0.048(5) 0.076(6) 0.016(5) -0.008(5) 0.000(4)
C65 0.065(7) 0.067(7) 0.076(7) 0.004(6) 0.000(5) 0.013(5)
C66 0.065(6) 0.061(6) 0.085(7) -0.008(5) -0.030(5) -0.004(5)
C67 0.026(3) 0.022(3) 0.027(3) -0.004(3) -0.008(3) -0.004(3)
C68 0.023(3) 0.020(3) 0.022(3) -0.006(3) -0.006(2) -0.004(3)
C69 0.022(3) 0.037(4) 0.032(4) -0.018(3) -0.006(3) 0.000(3)
C70 0.081(8) 0.069(7) 0.076(7) -0.007(6) -0.023(6) -0.007(6)
C71 0.058(6) 0.062(6) 0.055(6) -0.011(5) -0.009(5) 0.002(5)
C72 0.076(8) 0.068(7) 0.081(7) -0.009(6) -0.016(6) -0.002(6)

loop_
_atom_type_symbol
_atom_type_description
_atom_type_scat_dispersion_real
_atom_type_scat_dispersion_imag
_atom_type_scat_source
C C 0.0033 0.0016 'International Tables Vol C Tables 4.2.6.8 and 6.1.1.4'
H H 0.0000 0.0000 'International Tables Vol C Tables 4.2.6.8 and 6.1.1.4'
N N 0.0061 0.0033 'International Tables Vol C Tables 4.2.6.8 and 6.1.1.4'
O O 0.0106 0.0060 'International Tables Vol C Tables 4.2.6.8 and 6.1.1.4'
S S 0.1246 0.1234 'International Tables Vol C Tables 4.2.6.8 and 6.1.1.4'
Ni Ni 0.3393 1.1124 'International Tables Vol C Tables 4.2.6.8 and 6.1.1.4'
Tb Tb -0.1723 4.1537 'International Tables Vol C Tables 4.2.6.8 and 6.1.1.4'

loop_
_geom_angle_atom_site_label_1
_geom_angle_atom_site_label_2
_geom_angle_atom_site_label_3
_geom_angle
O5 Tb1 O7 101.72(14)
O5 Tb1 O3 169.45(14)
O7 Tb1 O3 86.39(14)
O5 Tb1 O1 106.78(14)
O7 Tb1 O1 134.15(14)
O3 Tb1 O1 71.06(13)
O5 Tb1 O8 92.76(14)
O7 Tb1 O8 141.61(14)
O3 Tb1 O8 76.72(13)
O1 Tb1 O8 72.07(13)
O5 Tb1 O4 81.26(13)
O7 Tb1 O4 79.67(13)
O3 Tb1 O4 107.06(13)
O1 Tb1 O4 70.25(12)
O8 Tb1 O4 138.12(13)
O5 Tb1 O6 78.88(13)
O7 Tb1 O6 78.25(13)
O3 Tb1 O6 96.44(13)
O1 Tb1 O6 141.77(13)
O8 Tb1 O6 69.89(13)
O4 Tb1 O6 146.45(11)
O5 Tb1 Ni1 141.89(10)
O7 Tb1 Ni1 111.94(10)
O3 Tb1 Ni1 35.38(9)
O1 Tb1 Ni1 35.72(9)
O8 Tb1 Ni1 71.93(9)
O4 Tb1 Ni1 87.51(8)
O6 Tb1 Ni1 124.21(8)
N1 Ni1 N2 87.40(19)
N1 Ni1 O2 98.15(18)
N2 Ni1 O2 89.84(17)
N1 Ni1 O3 168.95(18)
N2 Ni1 O3 102.18(17)
O2 Ni1 O3 87.48(15)
N1 Ni1 O1 88.30(17)
N2 Ni1 O1 173.64(17)
O2 Ni1 O1 86.12(15)
O3 Ni1 O1 82.57(14)
N1 Ni1 N3 90.1(2)
N2 Ni1 N3 83.87(19)
O2 Ni1 N3 169.41(17)
O3 Ni1 N3 85.54(17)
O1 Ni1 N3 100.83(17)
N1 Ni1 Tb1 129.66(14)
N2 Ni1 Tb1 142.86(13)
O2 Ni1 Tb1 87.24(10)
O3 Ni1 Tb1 40.72(10)
O1 Ni1 Tb1 41.90(10)
N3 Ni1 Tb1 92.64(13)
C4 N1 C3 116.2(5)
C4 N1 Ni1 125.5(4)
C3 N1 Ni1 118.3(4)
C12 N2 C11 117.5(5)
C12 N2 Ni1 125.4(4)
C11 N2 Ni1 116.5(4)
C20 N3 C19 116.1(5)
C20 N3 Ni1 125.2(4)
C19 N3 Ni1 112.8(4)
C10 O1 Ni1 122.4(3)
C10 O1 Tb1 128.1(3)
Ni1 O1 Tb1 102.39(15)
C18 O2 Ni1 124.6(4)
C22 O3 Ni1 121.8(3)
C22 O3 Tb1 122.4(3)
Ni1 O3 Tb1 103.90(16)
C28 O4 C27 112.3(4)
C28 O4 Tb1 114.6(3)
C27 O4 Tb1 133.0(3)
C38 O5 Tb1 175.2(4)
C49 O6 C48 114.7(4)
C49 O6 Tb1 113.9(3)
C48 O6 Tb1 131.3(3)
C59 O7 Tb1 167.1(4)
C69 O8 Tb1 133.5(3)
C69 O8 H8O 115.6
Tb1 O8 H8O 106.2
C39 S1 C37 101.3(3)
C47 S2 C50 100.1(3)
C60 S3 C58 100.4(3)
C29 S4 C68 101.4(3)
C2 C1 H1A 109.5
C2 C1 H1B 109.5
H1A C1 H1B 109.5
C2 C1 H1C 109.5
H1A C1 H1C 109.5
H1B C1 H1C 109.5
C11 C2 C3 109.9(5)
C11 C2 C19 113.5(5)
C3 C2 C19 109.3(5)
C11 C2 C1 107.5(5)
C3 C2 C1 108.0(5)
C19 C2 C1 108.5(5)
N1 C3 C2 109.9(5)
N1 C3 H3A 109.7
C2 C3 H3A 109.7
N1 C3 H3B 109.7
C2 C3 H3B 109.7
H3A C3 H3B 108.2
N1 C4 C5 124.9(6)
N1 C4 H4 117.5
C5 C4 H4 117.5
C10 C5 C6 119.4(6)
C10 C5 C4 125.3(6)
C6 C5 C4 115.3(5)
C7 C6 C5 121.2(6)
C7 C6 H6 119.4
C5 C6 H6 119.4
C6 C7 C8 118.4(6)
C6 C7 H7 120.8
C8 C7 H7 120.8
C9 C8 C7 121.2(6)
C9 C8 H8 119.4
C7 C8 H8 119.4
C8 C9 C10 121.5(6)
C8 C9 H9 119.2
C10 C9 H9 119.2
O1 C10 C9 119.5(5)
O1 C10 C5 122.2(5)
C9 C10 C5 118.2(6)
N2 C11 C2 112.1(5)
N2 C11 H11A 109.2
C2 C11 H11A 109.2
N2 C11 H11B 109.2
C2 C11 H11B 109.2
H11A C11 H11B 107.9
N2 C12 C13 126.3(6)
N2 C12 H12 116.9
C13 C12 H12 116.9
C14 C13 C18 119.2(6)
C14 C13 C12 116.9(6)
C18 C13 C12 123.8(6)
C15 C14 C13 122.5(6)
C15 C14 H14 118.8
C13 C14 H14 118.8
C14 C15 C16 118.7(6)
C14 C15 H15 120.7
C16 C15 H15 120.7
C17 C16 C15 119.8(7)
C17 C16 H16 120.1
C15 C16 H16 120.1
C16 C17 C18 123.3(6)
C16 C17 H17 118.3
C18 C17 H17 118.3
O2 C18 C17 119.2(6)
O2 C18 C13 124.1(6)
C17 C18 C13 116.5(6)
N3 C19 C2 108.6(5)
N3 C19 H19A 110.0
C2 C19 H19A 110.0
N3 C19 H19B 110.0
C2 C19 H19B 110.0
H19A C19 H19B 108.3
N3 C20 C21 127.0(6)
N3 C20 H20 116.5
C21 C20 H20 116.5
C26 C21 C22 117.9(6)
C26 C21 C20 118.2(6)
C22 C21 C20 123.4(6)
O3 C22 C23 120.3(6)
O3 C22 C21 120.2(5)
C23 C22 C21 119.5(6)
C22 C23 C24 120.5(6)
C22 C23 H23 119.7
C24 C23 H23 119.7
C25 C24 C23 121.1(6)
C25 C24 H24 119.5
C23 C24 H24 119.5
C24 C25 C26 118.5(6)
C24 C25 H25 120.7
C26 C25 H25 120.7
C25 C26 C21 122.1(6)
C25 C26 H26 118.9
C21 C26 H26 118.9
O4 C27 H27A 109.5
O4 C27 H27B 109.5
H27A C27 H27B 109.5
O4 C27 H27C 109.5
H27A C27 H27C 109.5
H27B C27 H27C 109.5
C37 C28 O4 119.4(5)
C37 C28 C29 120.8(5)
O4 C28 C29 119.6(5)
C30 C29 C28 118.4(5)
C30 C29 S4 120.9(4)
C28 C29 S4 120.5(4)
C31 C30 C29 122.2(6)
C31 C30 H30 118.9
C29 C30 H30 118.9
C36 C31 C30 118.1(5)
C36 C31 C32 122.2(5)
C30 C31 C32 119.7(5)
C33 C32 C34 109.1(5)
C33 C32 C31 111.4(5)
C34 C32 C31 111.9(5)
C33 C32 C35 109.6(5)
C34 C32 C35 108.0(6)
C31 C32 C35 106.8(5)
C32 C33 H33A 109.5
C32 C33 H33B 109.5
H33A C33 H33B 109.5
C32 C33 H33C 109.5
H33A C33 H33C 109.5
H33B C33 H33C 109.5
C32 C34 H34A 109.5
C32 C34 H34B 109.5
H34A C34 H34B 109.5
C32 C34 H34C 109.5
H34A C34 H34C 109.5
H34B C34 H34C 109.5
C32 C35 H35A 109.5
C32 C35 H35B 109.5
H35A C35 H35B 109.5
C32 C35 H35C 109.5
H35A C35 H35C 109.5
H35B C35 H35C 109.5
C31 C36 C37 121.8(5)
C31 C36 H36 119.1
C37 C36 H36 119.1
C28 C37 C36 118.5(5)
C28 C37 S1 121.5(4)
C36 C37 S1 119.9(4)
O5 C38 C39 122.0(5)
O5 C38 C47 121.8(5)
C39 C38 C47 116.2(5)
C40 C39 C38 120.9(5)
C40 C39 S1 120.0(4)
C38 C39 S1 119.2(4)
C39 C40 C41 122.7(6)
C39 C40 H40 118.6
C41 C40 H40 118.6
C46 C41 C40 116.2(5)
C46 C41 C42 123.8(5)
C40 C41 C42 120.1(5)
C44 C42 C43 107.7(6)
C44 C42 C45 108.1(5)
C43 C42 C45 108.6(6)
C44 C42 C41 111.8(5)
C43 C42 C41 110.3(5)
C45 C42 C41 110.2(5)
C42 C43 H43A 109.5
C42 C43 H43B 109.5
H43A C43 H43B 109.5
C42 C43 H43C 109.5
H43A C43 H43C 109.5
H43B C43 H43C 109.5
C42 C44 H44A 109.5
C42 C44 H44B 109.5
H44A C44 H44B 109.5
C42 C44 H44C 109.5
H44A C44 H44C 109.5
H44B C44 H44C 109.5
C42 C45 H45A 109.5
C42 C45 H45B 109.5
H45A C45 H45B 109.5
C42 C45 H45C 109.5
H45A C45 H45C 109.5
H45B C45 H45C 109.5
C41 C46 C47 123.2(5)
C41 C46 H46 118.4
C47 C46 H46 118.4
C46 C47 C38 120.9(5)
C46 C47 S2 119.9(4)
C38 C47 S2 119.2(4)
O6 C48 H48A 109.5
O6 C48 H48B 109.5
H48A C48 H48B 109.5
O6 C48 H48C 109.5
H48A C48 H48C 109.5
H48B C48 H48C 109.5
C58 C49 C50 120.2(5)
C58 C49 O6 119.9(5)
C50 C49 O6 119.8(5)
C49 C50 C51 118.7(5)
C49 C50 S2 121.3(4)
C51 C50 S2 120.0(4)
C50 C51 C52 122.3(5)
C50 C51 H51 118.9
C52 C51 H51 118.9
C57 C52 C51 117.7(5)
C57 C52 C53 122.9(5)
C51 C52 C53 119.5(5)
C54 C53 C55 109.0(5)
C54 C53 C52 110.3(5)
C55 C53 C52 108.2(5)
C54 C53 C56 108.4(5)
C55 C53 C56 109.0(5)
C52 C53 C56 111.9(5)
C53 C54 H54A 109.5
C53 C54 H54B 109.5
H54A C54 H54B 109.5
C53 C54 H54C 109.5
H54A C54 H54C 109.5
H54B C54 H54C 109.5
C53 C55 H55A 109.5
C53 C55 H55B 109.5
H55A C55 H55B 109.5
C53 C55 H55C 109.5
H55A C55 H55C 109.5
H55B C55 H55C 109.5
C53 C56 H56A 109.5
C53 C56 H56B 109.5
H56A C56 H56B 109.5
C53 C56 H56C 109.5
H56A C56 H56C 109.5
H56B C56 H56C 109.5
C52 C57 C58 121.1(6)
C52 C57 H57 119.5
C58 C57 H57 119.5
C49 C58 C57 119.6(5)
C49 C58 S3 119.9(4)
C57 C58 S3 120.5(5)
O7 C59 C60 122.5(5)
O7 C59 C68 122.4(5)
C60 C59 C68 115.2(5)
C61 C60 C59 121.0(6)
C61 C60 S3 119.1(5)
C59 C60 S3 119.8(5)
C62 C61 C60 124.2(6)
C62 C61 H61 117.9
C60 C61 H61 117.9
C61 C62 C67 115.2(6)
C61 C62 C63 124.5(6)
C67 C62 C63 120.3(6)
C65 C63 C66 104.0(8)
C65 C63 C64 108.0(7)
C66 C63 C64 108.0(7)
C65 C63 C62 113.0(6)
C66 C63 C62 109.8(6)
C64 C63 C62 113.5(6)
C63 C64 H64A 109.5
C63 C64 H64B 109.5
H64A C64 H64B 109.5
C63 C64 H64C 109.5
H64A C64 H64C 109.5
H64B C64 H64C 109.5
C63 C65 H65A 109.5
C63 C65 H65B 109.5
H65A C65 H65B 109.5
C63 C65 H65C 109.5
H65A C65 H65C 109.5
H65B C65 H65C 109.5
C63 C66 H66A 109.5
C63 C66 H66B 109.5
H66A C66 H66B 109.5
C63 C66 H66C 109.5
H66A C66 H66C 109.5
H66B C66 H66C 109.5
C68 C67 C62 121.5(6)
C68 C67 H67 119.2
C62 C67 H67 119.2
C67 C68 C59 122.9(6)
C67 C68 S4 117.9(5)
C59 C68 S4 118.9(4)
O8 C69 H69A 109.5
O8 C69 H69B 109.5
H69A C69 H69B 109.5
O8 C69 H69C 109.5
H69A C69 H69C 109.5
H69B C69 H69C 109.5
C71 C70 H70A 109.5
C71 C70 H70C 109.5
H70A C70 H70C 109.5
C71 C70 H70B 109.5
H70A C70 H70B 109.5
H70C C70 H70B 109.5
O9 C71 C70 119.0(11)
O9 C71 C72 123.6(11)
C70 C71 C72 117.4(9)
C71 C72 H72A 109.5
C71 C72 H72B 109.5
H72A C72 H72B 109.5
C71 C72 H72C 109.5
H72A C72 H72C 109.5
H72B C72 H72C 109.5

loop_
_geom_bond_atom_site_label_1
_geom_bond_atom_site_label_2
_geom_bond_distance
Tb1 O5 2.161(4)
Tb1 O7 2.165(4)
Tb1 O3 2.323(4)
Tb1 O1 2.363(4)
Tb1 O8 2.408(4)
Tb1 O4 2.550(4)
Tb1 O6 2.589(4)
Tb1 Ni1 3.4568(8)
Ni1 N1 2.022(5)
Ni1 N2 2.039(5)
Ni1 O2 2.048(4)
Ni1 O3 2.062(4)
Ni1 O1 2.066(4)
Ni1 N3 2.093(5)
N1 C4 1.293(8)
N1 C3 1.479(7)
N2 C12 1.278(8)
N2 C11 1.484(7)
N3 C20 1.281(8)
N3 C19 1.467(7)
O1 C10 1.345(7)
O2 C18 1.311(7)
O3 C22 1.357(7)
O4 C28 1.390(6)
O4 C27 1.459(6)
O5 C38 1.314(7)
O6 C49 1.402(6)
O6 C48 1.440(7)
O7 C59 1.316(7)
O8 C69 1.422(7)
O8 H8O 0.8238
O9 C71 1.193(11)
S1 C39 1.770(6)
S1 C37 1.775(6)
S2 C47 1.762(6)
S2 C50 1.781(6)
S3 C60 1.763(6)
S3 C58 1.773(6)
S4 C29 1.779(6)
S4 C68 1.796(6)
C1 C2 1.565(8)
C1 H1A 0.9600
C1 H1B 0.9600
C1 H1C 0.9600
C2 C11 1.524(9)
C2 C3 1.546(9)
C2 C19 1.548(8)
C3 H3A 0.9700
C3 H3B 0.9700
C4 C5 1.446(8)
C4 H4 0.9300
C5 C10 1.408(8)
C5 C6 1.442(8)
C6 C7 1.372(9)
C6 H6 0.9300
C7 C8 1.411(8)
C7 H7 0.9300
C8 C9 1.382(8)
C8 H8 0.9300
C9 C10 1.403(8)
C9 H9 0.9300
C11 H11A 0.9700
C11 H11B 0.9700
C12 C13 1.447(9)
C12 H12 0.9300
C13 C14 1.399(9)
C13 C18 1.427(9)
C14 C15 1.361(9)
C14 H14 0.9300
C15 C16 1.400(9)
C15 H15 0.9300
C16 C17 1.363(9)
C16 H16 0.9300
C17 C18 1.395(9)
C17 H17 0.9300
C19 H19A 0.9700
C19 H19B 0.9700
C20 C21 1.445(8)
C20 H20 0.9300
C21 C26 1.395(8)
C21 C22 1.427(8)
C22 C23 1.379(8)
C23 C24 1.391(8)
C23 H23 0.9300
C24 C25 1.382(9)
C24 H24 0.9300
C25 C26 1.389(9)
C25 H25 0.9300
C26 H26 0.9300
C27 H27A 0.9600
C27 H27B 0.9600
C27 H27C 0.9600
C28 C37 1.385(8)
C28 C29 1.410(8)
C29 C30 1.394(8)
C30 C31 1.387(8)
C30 H30 0.9300
C31 C36 1.386(8)
C31 C32 1.549(8)
C32 C33 1.508(9)
C32 C34 1.528(9)
C32 C35 1.559(9)
C33 H33A 0.9600
C33 H33B 0.9600
C33 H33C 0.9600
C34 H34A 0.9600
C34 H34B 0.9600
C34 H34C 0.9600
C35 H35A 0.9600
C35 H35B 0.9600
C35 H35C 0.9600
C36 C37 1.413(8)
C36 H36 0.9300
C38 C39 1.421(8)
C38 C47 1.421(8)
C39 C40 1.393(8)
C40 C41 1.398(8)
C40 H40 0.9300
C41 C46 1.384(8)
C41 C42 1.536(8)
C42 C44 1.521(9)
C42 C43 1.528(9)
C42 C45 1.535(9)
C43 H43A 0.9600
C43 H43B 0.9600
C43 H43C 0.9600
C44 H44A 0.9600
C44 H44B 0.9600
C44 H44C 0.9600
C45 H45A 0.9600
C45 H45B 0.9600
C45 H45C 0.9600
C46 C47 1.390(8)
C46 H46 0.9300
C48 H48A 0.9600
C48 H48B 0.9600
C48 H48C 0.9600
C49 C58 1.388(8)
C49 C50 1.392(8)
C50 C51 1.397(8)
C51 C52 1.398(8)
C51 H51 0.9300
C52 C57 1.387(8)
C52 C53 1.529(8)
C53 C54 1.502(9)
C53 C55 1.519(9)
C53 C56 1.536(9)
C54 H54A 0.9600
C54 H54B 0.9600
C54 H54C 0.9600
C55 H55A 0.9600
C55 H55B 0.9600
C55 H55C 0.9600
C56 H56A 0.9600
C56 H56B 0.9600
C56 H56C 0.9600
C57 C58 1.411(8)
C57 H57 0.9300
C59 C60 1.407(8)
C59 C68 1.410(8)
C60 C61 1.399(8)
C61 C62 1.376(9)
C61 H61 0.9300
C62 C67 1.415(8)
C62 C63 1.511(9)
C63 C65 1.464(11)
C63 C66 1.489(11)
C63 C64 1.494(10)
C64 H64A 0.9600
C64 H64B 0.9600
C64 H64C 0.9600
C65 H65A 0.9600
C65 H65B 0.9600
C65 H65C 0.9600
C66 H66A 0.9600
C66 H66B 0.9600
C66 H66C 0.9600
C67 C68 1.392(8)
C67 H67 0.9300
C69 H69A 0.9600
C69 H69B 0.9600
C69 H69C 0.9600
C70 C71 1.452(13)
C70 H70A 0.9600
C70 H70C 0.9600
C70 H70B 0.9600
C71 C72 1.466(13)
C72 H72A 0.9600
C72 H72B 0.9600
C72 H72C 0.9600

loop_
_geom_hbond_atom_site_label_D
_geom_hbond_atom_site_label_H
_geom_hbond_atom_site_label_A
_geom_hbond_distance_DH
_geom_hbond_distance_HA
_geom_hbond_distance_DA
_geom_hbond_angle_DHA
O8 H8O O2 0.82 1.81 2.625(5) 172.7

loop_
_geom_torsion_atom_site_label_1
_geom_torsion_atom_site_label_2
_geom_torsion_atom_site_label_3
_geom_torsion_atom_site_label_4
_geom_torsion
O5 Tb1 Ni1 N1 24.7(3)
O7 Tb1 Ni1 N1 -125.5(2)
O3 Tb1 Ni1 N1 -172.4(3)
O1 Tb1 Ni1 N1 11.0(2)
O8 Tb1 Ni1 N1 95.2(2)
O4 Tb1 Ni1 N1 -47.7(2)
O6 Tb1 Ni1 N1 144.0(2)
O5 Tb1 Ni1 N2 -159.6(3)
O7 Tb1 Ni1 N2 50.1(3)
O3 Tb1 Ni1 N2 3.3(3)
O1 Tb1 Ni1 N2 -173.3(3)
O8 Tb1 Ni1 N2 -89.1(3)
O4 Tb1 Ni1 N2 127.9(2)
O6 Tb1 Ni1 N2 -40.4(3)
O5 Tb1 Ni1 O2 -73.6(2)
O7 Tb1 Ni1 O2 136.17(16)
O3 Tb1 Ni1 O2 89.4(2)
O1 Tb1 Ni1 O2 -87.3(2)
O8 Tb1 Ni1 O2 -3.07(15)
O4 Tb1 Ni1 O2 -146.01(14)
O6 Tb1 Ni1 O2 45.69(16)
O5 Tb1 Ni1 O3 -162.9(2)
O7 Tb1 Ni1 O3 46.8(2)
O1 Tb1 Ni1 O3 -176.6(2)
O8 Tb1 Ni1 O3 -92.4(2)
O4 Tb1 Ni1 O3 124.64(19)
O6 Tb1 Ni1 O3 -43.7(2)
O5 Tb1 Ni1 O1 13.7(2)
O7 Tb1 Ni1 O1 -136.6(2)
O3 Tb1 Ni1 O1 176.6(2)
O8 Tb1 Ni1 O1 84.21(19)
O4 Tb1 Ni1 O1 -58.73(18)
O6 Tb1 Ni1 O1 132.96(19)
O5 Tb1 Ni1 N3 117.0(2)
O7 Tb1 Ni1 N3 -33.23(17)
O3 Tb1 Ni1 N3 -80.0(2)
O1 Tb1 Ni1 N3 103.3(2)
O8 Tb1 Ni1 N3 -172.47(17)
O4 Tb1 Ni1 N3 44.59(16)
O6 Tb1 Ni1 N3 -123.71(17)
N2 Ni1 N1 C4 151.1(5)
O2 Ni1 N1 C4 61.6(5)
O3 Ni1 N1 C4 -58.5(12)
O1 Ni1 N1 C4 -24.2(5)
N3 Ni1 N1 C4 -125.1(5)
Tb1 Ni1 N1 C4 -31.6(6)
N2 Ni1 N1 C3 -27.1(4)
O2 Ni1 N1 C3 -116.6(4)
O3 Ni1 N1 C3 123.3(9)
O1 Ni1 N1 C3 157.6(4)
N3 Ni1 N1 C3 56.8(4)
Tb1 Ni1 N1 C3 150.3(4)
N1 Ni1 N2 C12 -111.2(5)
O2 Ni1 N2 C12 -13.0(5)
O3 Ni1 N2 C12 74.3(5)
O1 Ni1 N2 C12 -63.6(17)
N3 Ni1 N2 C12 158.4(5)
Tb1 Ni1 N2 C12 72.2(6)
N1 Ni1 N2 C11 59.7(4)
O2 Ni1 N2 C11 157.9(4)
O3 Ni1 N2 C11 -114.7(4)
O1 Ni1 N2 C11 107.4(15)
N3 Ni1 N2 C11 -30.6(4)
Tb1 Ni1 N2 C11 -116.9(4)
N1 Ni1 N3 C20 -166.0(5)
N2 Ni1 N3 C20 -78.6(5)
O2 Ni1 N3 C20 -24.7(12)
O3 Ni1 N3 C20 24.2(5)
O1 Ni1 N3 C20 105.7(5)
Tb1 Ni1 N3 C20 64.3(5)
N1 Ni1 N3 C19 -14.5(4)
N2 Ni1 N3 C19 72.9(4)
O2 Ni1 N3 C19 126.7(9)
O3 Ni1 N3 C19 175.7(4)
O1 Ni1 N3 C19 -102.8(4)
Tb1 Ni1 N3 C19 -144.2(4)
N1 Ni1 O1 C10 35.9(4)
N2 Ni1 O1 C10 -11.7(17)
O2 Ni1 O1 C10 -62.4(4)
O3 Ni1 O1 C10 -150.3(4)
N3 Ni1 O1 C10 125.7(4)
Tb1 Ni1 O1 C10 -152.5(5)
N1 Ni1 O1 Tb1 -171.53(19)
N2 Ni1 O1 Tb1 140.9(15)
O2 Ni1 O1 Tb1 90.18(16)
O3 Ni1 O1 Tb1 2.22(15)
N3 Ni1 O1 Tb1 -81.77(18)
O5 Tb1 O1 C10 -20.9(4)
O7 Tb1 O1 C10 -146.9(4)
O3 Tb1 O1 C10 148.3(5)
O8 Tb1 O1 C10 66.6(4)
O4 Tb1 O1 C10 -94.8(4)
O6 Tb1 O1 C10 72.4(5)
Ni1 Tb1 O1 C10 150.3(5)
O5 Tb1 O1 Ni1 -171.21(15)
O7 Tb1 O1 Ni1 62.7(2)
O3 Tb1 O1 Ni1 -2.06(14)
O8 Tb1 O1 Ni1 -83.77(17)
O4 Tb1 O1 Ni1 114.86(18)
O6 Tb1 O1 Ni1 -77.9(2)
N1 Ni1 O2 C18 112.7(5)
N2 Ni1 O2 C18 25.3(5)
O3 Ni1 O2 C18 -76.9(5)
O1 Ni1 O2 C18 -159.6(5)
N3 Ni1 O2 C18 -28.1(11)
Tb1 Ni1 O2 C18 -117.6(5)
N1 Ni1 O3 C22 -111.1(10)
N2 Ni1 O3 C22 38.6(4)
O2 Ni1 O3 C22 127.9(4)
O1 Ni1 O3 C22 -145.7(4)
N3 Ni1 O3 C22 -44.1(4)
Tb1 Ni1 O3 C22 -143.4(5)
N1 Ni1 O3 Tb1 32.3(10)
N2 Ni1 O3 Tb1 -177.98(17)
O2 Ni1 O3 Tb1 -88.69(16)
O1 Ni1 O3 Tb1 -2.27(15)
N3 Ni1 O3 Tb1 99.28(18)
O5 Tb1 O3 C22 -134.9(7)
O7 Tb1 O3 C22 5.7(4)
O1 Tb1 O3 C22 145.2(4)
O8 Tb1 O3 C22 -139.5(4)
O4 Tb1 O3 C22 83.8(4)
O6 Tb1 O3 C22 -72.0(4)
Ni1 Tb1 O3 C22 143.1(5)
O5 Tb1 O3 Ni1 82.0(7)
O7 Tb1 O3 Ni1 -137.34(17)
O1 Tb1 O3 Ni1 2.08(14)
O8 Tb1 O3 Ni1 77.40(17)
O4 Tb1 O3 Ni1 -59.30(17)
O6 Tb1 O3 Ni1 144.93(15)
O5 Tb1 O4 C28 53.0(3)
O7 Tb1 O4 C28 -50.7(3)
O3 Tb1 O4 C28 -133.6(3)
O1 Tb1 O4 C28 164.5(4)
O8 Tb1 O4 C28 137.4(3)
O6 Tb1 O4 C28 -1.2(5)
Ni1 Tb1 O4 C28 -163.5(3)
O5 Tb1 O4 C27 -131.1(4)
O7 Tb1 O4 C27 125.2(4)
O3 Tb1 O4 C27 42.2(5)
O1 Tb1 O4 C27 -19.7(4)
O8 Tb1 O4 C27 -46.8(5)
O6 Tb1 O4 C27 174.7(4)
Ni1 Tb1 O4 C27 12.3(4)
O7 Tb1 O5 C38 162(4)
O3 Tb1 O5 C38 -59(5)
O1 Tb1 O5 C38 18(4)
O8 Tb1 O5 C38 -54(4)
O4 Tb1 O5 C38 84(4)
O6 Tb1 O5 C38 -123(4)
Ni1 Tb1 O5 C38 10(4)
O5 Tb1 O6 C49 -54.1(3)
O7 Tb1 O6 C49 50.5(3)
O3 Tb1 O6 C49 135.4(3)
O1 Tb1 O6 C49 -157.2(3)
O8 Tb1 O6 C49 -151.3(4)
O4 Tb1 O6 C49 0.7(5)
Ni1 Tb1 O6 C49 159.2(3)
O5 Tb1 O6 C48 130.3(5)
O7 Tb1 O6 C48 -125.1(5)
O3 Tb1 O6 C48 -40.2(5)
O1 Tb1 O6 C48 27.2(5)
O8 Tb1 O6 C48 33.1(4)
O4 Tb1 O6 C48 -175.0(4)
Ni1 Tb1 O6 C48 -16.5(5)
O5 Tb1 O7 C59 178.7(17)
O3 Tb1 O7 C59 5.5(17)
O1 Tb1 O7 C59 -53.6(17)
O8 Tb1 O7 C59 68.7(17)
O4 Tb1 O7 C59 -102.6(17)
O6 Tb1 O7 C59 102.8(17)
Ni1 Tb1 O7 C59 -19.6(17)
O5 Tb1 O8 C69 -2.9(5)
O7 Tb1 O8 C69 109.9(5)
O3 Tb1 O8 C69 176.2(5)
O1 Tb1 O8 C69 -109.7(5)
O4 Tb1 O8 C69 -82.9(5)
O6 Tb1 O8 C69 74.2(5)
Ni1 Tb1 O8 C69 -147.3(5)
C4 N1 C3 C2 151.2(5)
Ni1 N1 C3 C2 -30.5(6)
C11 C2 C3 N1 80.9(6)
C19 C2 C3 N1 -44.3(6)
C1 C2 C3 N1 -162.2(5)
C3 N1 C4 C5 -176.6(6)
Ni1 N1 C4 C5 5.1(9)
N1 C4 C5 C10 15.2(10)
N1 C4 C5 C6 -168.5(6)
C10 C5 C6 C7 -2.4(9)
C4 C5 C6 C7 -178.9(6)
C5 C6 C7 C8 2.4(9)
C6 C7 C8 C9 -0.4(9)
C7 C8 C9 C10 -1.9(10)
Ni1 O1 C10 C9 153.1(4)
Tb1 O1 C10 C9 8.0(8)
Ni1 O1 C10 C5 -29.3(7)
Tb1 O1 C10 C5 -174.4(4)
C8 C9 C10 O1 179.6(5)
C8 C9 C10 C5 1.9(9)
C6 C5 C10 O1 -177.5(5)
C4 C5 C10 O1 -1.3(9)
C6 C5 C10 C9 0.2(8)
C4 C5 C10 C9 176.4(6)
C12 N2 C11 C2 143.3(6)
Ni1 N2 C11 C2 -28.4(6)
C3 C2 C11 N2 -46.1(7)
C19 C2 C11 N2 76.6(7)
C1 C2 C11 N2 -163.4(5)
C11 N2 C12 C13 -174.6(6)
Ni1 N2 C12 C13 -3.7(9)
N2 C12 C13 C14 -168.7(6)
N2 C12 C13 C18 16.6(11)
C18 C13 C14 C15 0.7(10)
C12 C13 C14 C15 -174.2(6)
C13 C14 C15 C16 -0.4(11)
C14 C15 C16 C17 1.0(11)
C15 C16 C17 C18 -2.1(11)
Ni1 O2 C18 C17 163.1(5)
Ni1 O2 C18 C13 -21.6(9)
C16 C17 C18 O2 178.0(6)
C16 C17 C18 C13 2.4(10)
C14 C13 C18 O2 -177.1(6)
C12 C13 C18 O2 -2.5(11)
C14 C13 C18 C17 -1.7(10)
C12 C13 C18 C17 172.9(6)
C20 N3 C19 C2 108.5(6)
Ni1 N3 C19 C2 -45.7(6)
C11 C2 C19 N3 -32.1(7)
C3 C2 C19 N3 91.0(6)
C1 C2 C19 N3 -151.5(5)
C19 N3 C20 C21 -155.6(6)
Ni1 N3 C20 C21 -4.9(9)
N3 C20 C21 C26 163.8(6)
N3 C20 C21 C22 -7.8(10)
Ni1 O3 C22 C23 -132.8(5)
Tb1 O3 C22 C23 90.5(6)
Ni1 O3 C22 C21 46.2(6)
Tb1 O3 C22 C21 -90.5(5)
C26 C21 C22 O3 174.1(5)
C20 C21 C22 O3 -14.3(8)
C26 C21 C22 C23 -6.9(8)
C20 C21 C22 C23 164.7(6)
O3 C22 C23 C24 -176.2(5)
C21 C22 C23 C24 4.7(9)
C22 C23 C24 C25 0.1(9)
C23 C24 C25 C26 -2.6(9)
C24 C25 C26 C21 0.1(9)
C22 C21 C26 C25 4.6(9)
C20 C21 C26 C25 -167.5(6)
C27 O4 C28 C37 95.6(6)
Tb1 O4 C28 C37 -87.7(5)
C27 O4 C28 C29 -88.0(6)
Tb1 O4 C28 C29 88.7(5)
C37 C28 C29 C30 -0.4(8)
O4 C28 C29 C30 -176.8(5)
C37 C28 C29 S4 -176.3(4)
O4 C28 C29 S4 7.3(7)
C68 S4 C29 C30 71.1(5)
C68 S4 C29 C28 -113.1(5)
C28 C29 C30 C31 1.5(9)
S4 C29 C30 C31 177.4(5)
C29 C30 C31 C36 -0.3(9)
C29 C30 C31 C32 -176.8(5)
C36 C31 C32 C33 141.2(6)
C30 C31 C32 C33 -42.4(8)
C36 C31 C32 C34 18.8(8)
C30 C31 C32 C34 -164.8(6)
C36 C31 C32 C35 -99.2(7)
C30 C31 C32 C35 77.2(7)
C30 C31 C36 C37 -2.2(9)
C32 C31 C36 C37 174.3(5)
O4 C28 C37 C36 174.5(5)
C29 C28 C37 C36 -1.8(8)
O4 C28 C37 S1 -7.7(7)
C29 C28 C37 S1 175.9(4)
C31 C36 C37 C28 3.2(9)
C31 C36 C37 S1 -174.6(5)
C39 S1 C37 C28 114.7(5)
C39 S1 C37 C36 -67.6(5)
Tb1 O5 C38 C39 -69(5)
Tb1 O5 C38 C47 110(4)
O5 C38 C39 C40 179.5(5)
C47 C38 C39 C40 0.2(8)
O5 C38 C39 S1 -0.5(8)
C47 C38 C39 S1 -179.8(4)
C37 S1 C39 C40 116.0(5)
C37 S1 C39 C38 -64.0(5)
C38 C39 C40 C41 -0.9(9)
S1 C39 C40 C41 179.1(4)
C39 C40 C41 C46 1.2(9)
C39 C40 C41 C42 -178.1(5)
C46 C41 C42 C44 4.0(9)
C40 C41 C42 C44 -176.8(6)
C46 C41 C42 C43 -115.8(7)
C40 C41 C42 C43 63.4(8)
C46 C41 C42 C45 124.3(6)
C40 C41 C42 C45 -56.5(7)
C40 C41 C46 C47 -1.0(9)
C42 C41 C46 C47 178.3(6)
C41 C46 C47 C38 0.4(9)
C41 C46 C47 S2 -177.2(5)
O5 C38 C47 C46 -179.3(5)
C39 C38 C47 C46 0.0(8)
O5 C38 C47 S2 -1.7(8)
C39 C38 C47 S2 177.6(4)
C50 S2 C47 C46 -117.4(5)
C50 S2 C47 C38 64.9(5)
C48 O6 C49 C58 88.2(6)
Tb1 O6 C49 C58 -88.2(5)
C48 O6 C49 C50 -95.3(6)
Tb1 O6 C49 C50 88.3(5)
C58 C49 C50 C51 5.9(9)
O6 C49 C50 C51 -170.6(5)
C58 C49 C50 S2 -175.0(4)
O6 C49 C50 S2 8.5(8)
C47 S2 C50 C49 -114.7(5)
C47 S2 C50 C51 64.4(5)
C49 C50 C51 C52 -0.8(9)
S2 C50 C51 C52 -179.9(5)
C50 C51 C52 C57 -4.6(9)
C50 C51 C52 C53 175.9(5)
C57 C52 C53 C54 128.4(6)
C51 C52 C53 C54 -52.2(7)
C57 C52 C53 C55 -112.5(7)
C51 C52 C53 C55 66.9(7)
C57 C52 C53 C56 7.6(8)
C51 C52 C53 C56 -172.9(6)
C51 C52 C57 C58 5.0(9)
C53 C52 C57 C58 -175.5(5)
C50 C49 C58 C57 -5.5(9)
O6 C49 C58 C57 171.0(5)
C50 C49 C58 S3 173.9(4)
O6 C49 C58 S3 -9.6(7)
C52 C57 C58 C49 -0.1(9)
C52 C57 C58 S3 -179.5(5)
C60 S3 C58 C49 114.9(5)
C60 S3 C58 C57 -65.8(5)
Tb1 O7 C59 C60 -89.3(17)
Tb1 O7 C59 C68 90.4(17)
O7 C59 C60 C61 176.1(5)
C68 C59 C60 C61 -3.6(8)
O7 C59 C60 S3 0.8(8)
C68 C59 C60 S3 -178.9(4)
C58 S3 C60 C61 124.2(5)
C58 S3 C60 C59 -60.4(5)
C59 C60 C61 C62 1.5(9)
S3 C60 C61 C62 176.9(5)
C60 C61 C62 C67 1.1(9)
C60 C61 C62 C63 -179.2(6)
C61 C62 C63 C65 136.3(8)
C67 C62 C63 C65 -44.0(10)
C61 C62 C63 C66 -108.1(8)
C67 C62 C63 C66 71.6(8)
C61 C62 C63 C64 12.9(10)
C67 C62 C63 C64 -167.4(7)
C61 C62 C67 C68 -1.4(9)
C63 C62 C67 C68 178.9(6)
C62 C67 C68 C59 -0.9(9)
C62 C67 C68 S4 -173.8(5)
O7 C59 C68 C67 -176.4(5)
C60 C59 C68 C67 3.3(8)
O7 C59 C68 S4 -3.6(8)
C60 C59 C68 S4 176.1(4)
C29 S4 C68 C67 -124.3(5)
C29 S4 C68 C59 62.6(5)
